data_4121079
loop_
_publ_author_name
'Koji Yamamoto'
'Naohiro Oyamada'
'Sheng Xia'
'Yuta Kobayashi'
'Masahiko Yamaguchi'
'Hiroaki Maeda'
'Hiroshi Nishihara'
'Tadafumi Uchimaru'
'Eunsang Kwon'

_publ_section_title
;
 Equatorenes: Synthesis and Properties of Chiral Naphthalene,
 Phenanthrene, Chrysene, and Pyrene Possessing Bis(1-adamantyl) Groups at
 the Peri-position
;
_journal_name_full 'Journal of the American Chemical Society'
_journal_page_first 16526
_journal_page_last 16532
_journal_paper_doi 10.1021/ja407800e
_journal_volume 135
_journal_year 2013
_chemical_formula_sum 'C30 H36'
_chemical_formula_weight 396.59
_chemical_name_systematic
;
 ?
;
_space_group_IT_number 14
_symmetry_cell_setting monoclinic
_symmetry_space_group_name_Hall '-P 2yab'
_symmetry_space_group_name_H-M 'P 1 21/a 1'
_atom_sites_solution_hydrogens geom
_atom_sites_solution_primary direct
_atom_sites_solution_secondary difmap
_audit_creation_method SHELXL-97
_cell_angle_alpha 90.00
_cell_angle_beta 95.3709(18)
_cell_angle_gamma 90.00
_cell_formula_units_Z 4
_cell_length_a 13.0739(8)
_cell_length_b 11.0098(7)
_cell_length_c 15.4761(9)
_cell_measurement_reflns_used 11238
_cell_measurement_temperature 173
_cell_measurement_theta_max 27.44
_cell_measurement_theta_min 3.13
_cell_volume 2217.9(2)
_computing_molecular_graphics 'Yadokari-XG 2009 (Wakita Nemoto et al., 2009)'
_computing_publication_material 'Yadokari-XG 2009 (Wakita,Nemoto et al., 2009)'
_computing_structure_refinement 'SHELXL-97 (Sheldrick, 1997)'
_computing_structure_solution SHELXD
_diffrn_ambient_temperature 173
_diffrn_measured_fraction_theta_full 0.995
_diffrn_measured_fraction_theta_max 0.995
_diffrn_radiation_monochromator graphite
_diffrn_radiation_wavelength 0.71075
_diffrn_reflns_av_R_equivalents 0.0661
_diffrn_reflns_av_sigmaI/netI 0.0576
_diffrn_reflns_limit_h_max 14
_diffrn_reflns_limit_h_min -16
_diffrn_reflns_limit_k_max 14
_diffrn_reflns_limit_k_min -14
_diffrn_reflns_limit_l_max 20
_diffrn_reflns_limit_l_min -20
_diffrn_reflns_number 21258
_diffrn_reflns_theta_full 27.44
_diffrn_reflns_theta_max 27.44
_diffrn_reflns_theta_min 3.13
_exptl_absorpt_coefficient_mu 0.066
_exptl_absorpt_correction_T_max 1.000
_exptl_absorpt_correction_T_min 1.000
_exptl_absorpt_correction_type empirical
_exptl_crystal_colour colorless
_exptl_crystal_density_diffrn 1.188
_exptl_crystal_description block
_exptl_crystal_F_000 864
_exptl_crystal_size_max 0.45
_exptl_crystal_size_mid 0.30
_exptl_crystal_size_min 0.10
_refine_diff_density_max 0.485
_refine_diff_density_min -0.447
_refine_diff_density_rms 0.114
_refine_ls_extinction_method none
_refine_ls_goodness_of_fit_ref 1.104
_refine_ls_hydrogen_treatment constr
_refine_ls_matrix_type full
_refine_ls_number_parameters 271
_refine_ls_number_reflns 5034
_refine_ls_number_restraints 0
_refine_ls_restrained_S_all 1.104
_refine_ls_R_factor_all 0.1222
_refine_ls_R_factor_gt 0.0716
_refine_ls_shift/su_max 0.000
_refine_ls_shift/su_mean 0.000
_refine_ls_structure_factor_coef Fsqd
_refine_ls_weighting_details 'calc w=1/[\s^2^(Fo^2^)+(0.1520P)^2^+0.0000P] where P=(Fo^2^+2Fc^2^)/3'
_refine_ls_weighting_scheme calc
_refine_ls_wR_factor_gt 0.1776
_refine_ls_wR_factor_ref 0.2659
_reflns_number_gt 2874
_reflns_number_total 5034
_reflns_threshold_expression >2sigma(I)
_cod_data_source_file ja407800e_si_002.cif
_cod_data_source_block ydkr
_cod_original_sg_symbol_H-M 'P 21/a'
_cod_database_code 4121079

loop_
_symmetry_equiv_pos_as_xyz
'x, y, z'
'-x+1/2, y+1/2, -z'
'-x, -y, -z'
'x-1/2, -y-1/2, z'

loop_
_atom_site_label
_atom_site_type_symbol
_atom_site_fract_x
_atom_site_fract_y
_atom_site_fract_z
_atom_site_U_iso_or_equiv
_atom_site_adp_type
_atom_site_occupancy
_atom_site_symmetry_multiplicity
_atom_site_calc_flag
_atom_site_refinement_flags
C1 C 0.84619(18) 0.0667(2) 0.29825(15) 0.0309(5) Uani 1 1 d .
C2 C 0.9313(2) -0.0066(2) 0.30345(16) 0.0371(6) Uani 1 1 d .
H1 H 0.9954 0.0271 0.3254 0.045 Uiso 1 1 calc R
C3 C 0.9283(2) -0.1299(2) 0.27781(16) 0.0423(7) Uani 1 1 d .
H2 H 0.9899 -0.1753 0.2761 0.051 Uiso 1 1 calc R
C4 C 0.8360(2) -0.1816(2) 0.25589(16) 0.0406(7) Uani 1 1 d .
H3 H 0.8315 -0.2672 0.2489 0.049 Uiso 1 1 calc R
C5 C 0.74587(19) -0.1106(2) 0.24311(15) 0.0334(6) Uani 1 1 d .
C6 C 0.6486(2) -0.1658(2) 0.22507(16) 0.0404(7) Uani 1 1 d .
H4 H 0.6434 -0.2519 0.2230 0.048 Uiso 1 1 calc R
C7 C 0.5627(2) -0.0972(3) 0.21071(18) 0.0456(7) Uani 1 1 d .
H5 H 0.4965 -0.1330 0.2096 0.055 Uiso 1 1 calc R
C8 C 0.5738(2) 0.0280(2) 0.19744(17) 0.0395(6) Uani 1 1 d .
H6 H 0.5139 0.0742 0.1805 0.047 Uiso 1 1 calc R
C9 C 0.66691(18) 0.0878(2) 0.20771(15) 0.0319(6) Uani 1 1 d .
C10 C 0.75317(18) 0.0206(2) 0.24985(14) 0.0313(6) Uani 1 1 d .
C11 C 0.84915(18) 0.1725(2) 0.36512(15) 0.0300(6) Uani 1 1 d .
C12 C 0.94083(19) 0.2602(2) 0.35971(16) 0.0348(6) Uani 1 1 d .
H7 H 1.0056 0.2131 0.3629 0.042 Uiso 1 1 calc R
H8 H 0.9333 0.3034 0.3033 0.042 Uiso 1 1 calc R
C13 C 0.8641(2) 0.1105(2) 0.45559(15) 0.0350(6) Uani 1 1 d .
H9 H 0.8061 0.0544 0.4618 0.042 Uiso 1 1 calc R
H10 H 0.9281 0.0620 0.4596 0.042 Uiso 1 1 calc R
C14 C 0.74951(18) 0.2464(2) 0.36515(15) 0.0334(6) Uani 1 1 d .
H11 H 0.7358 0.2883 0.3087 0.040 Uiso 1 1 calc R
H12 H 0.6915 0.1905 0.3720 0.040 Uiso 1 1 calc R
C15 C 0.8701(2) 0.2030(2) 0.52972(15) 0.0390(6) Uani 1 1 d .
H13 H 0.8800 0.1592 0.5865 0.047 Uiso 1 1 calc R
C16 C 0.9461(2) 0.3531(2) 0.43392(17) 0.0410(6) Uani 1 1 d .
H14 H 1.0053 0.4092 0.4286 0.049 Uiso 1 1 calc R
C17 C 0.7558(2) 0.3405(2) 0.43830(16) 0.0372(6) Uani 1 1 d .
H15 H 0.6906 0.3884 0.4348 0.045 Uiso 1 1 calc R
C18 C 0.9609(2) 0.2875(3) 0.52118(17) 0.0440(7) Uani 1 1 d .
H16 H 1.0254 0.2399 0.5249 0.053 Uiso 1 1 calc R
H17 H 0.9658 0.3475 0.5690 0.053 Uiso 1 1 calc R
C19 C 0.7712(2) 0.2772(3) 0.52604(16) 0.0392(6) Uani 1 1 d .
H18 H 0.7121 0.2233 0.5336 0.047 Uiso 1 1 calc R
H19 H 0.7759 0.3382 0.5733 0.047 Uiso 1 1 calc R
C20 C 0.8463(2) 0.4267(2) 0.42824(18) 0.0429(7) Uani 1 1 d .
H20 H 0.8363 0.4688 0.3715 0.052 Uiso 1 1 calc R
H21 H 0.8501 0.4888 0.4747 0.052 Uiso 1 1 calc R
C21 C 0.67524(18) 0.2022(2) 0.15030(15) 0.0308(6) Uani 1 1 d .
C22 C 0.78506(19) 0.2517(2) 0.14845(15) 0.0337(6) Uani 1 1 d .
H22 H 0.8112 0.2787 0.2074 0.040 Uiso 1 1 calc R
H23 H 0.8305 0.1860 0.1309 0.040 Uiso 1 1 calc R
C23 C 0.5999(2) 0.3048(2) 0.16949(16) 0.0370(6) Uani 1 1 d .
H24 H 0.5289 0.2725 0.1648 0.044 Uiso 1 1 calc R
H25 H 0.6166 0.3346 0.2295 0.044 Uiso 1 1 calc R
C24 C 0.6431(2) 0.1600(2) 0.05525(15) 0.0353(6) Uani 1 1 d .
H26 H 0.6892 0.0937 0.0399 0.042 Uiso 1 1 calc R
H27 H 0.5722 0.1275 0.0516 0.042 Uiso 1 1 calc R
C25 C 0.7886(2) 0.3581(2) 0.08541(16) 0.0388(6) Uani 1 1 d .
H28 H 0.8604 0.3902 0.0883 0.047 Uiso 1 1 calc R
C26 C 0.6066(2) 0.4104(2) 0.10531(17) 0.0434(7) Uani 1 1 d .
H29 H 0.5592 0.4770 0.1202 0.052 Uiso 1 1 calc R
C27 C 0.6481(2) 0.2645(2) -0.00995(16) 0.0400(6) Uani 1 1 d .
H30 H 0.6266 0.2340 -0.0698 0.048 Uiso 1 1 calc R
C28 C 0.7565(2) 0.3143(2) -0.00677(16) 0.0401(6) Uani 1 1 d .
H31 H 0.7590 0.3826 -0.0481 0.048 Uiso 1 1 calc R
H32 H 0.8041 0.2502 -0.0233 0.048 Uiso 1 1 calc R
C29 C 0.5750(2) 0.3658(3) 0.01296(17) 0.0472(7) Uani 1 1 d .
H33 H 0.5780 0.4339 -0.0285 0.057 Uiso 1 1 calc R
H34 H 0.5036 0.3349 0.0089 0.057 Uiso 1 1 calc R
C30 C 0.7169(2) 0.4588(2) 0.11113(17) 0.0455(7) Uani 1 1 d .
H35 H 0.7209 0.5292 0.0718 0.055 Uiso 1 1 calc R
H36 H 0.7381 0.4860 0.1711 0.055 Uiso 1 1 calc R

loop_
_atom_site_aniso_label
_atom_site_aniso_U_11
_atom_site_aniso_U_22
_atom_site_aniso_U_33
_atom_site_aniso_U_23
_atom_site_aniso_U_13
_atom_site_aniso_U_12
C1 0.0313(13) 0.0323(13) 0.0293(12) 0.0019(10) 0.0034(10) 0.0012(10)
C2 0.0351(14) 0.0388(14) 0.0364(13) -0.0025(11) -0.0019(10) 0.0066(11)
C3 0.0496(17) 0.0395(15) 0.0377(14) -0.0075(12) 0.0031(12) 0.0147(13)
C4 0.0534(17) 0.0313(13) 0.0369(14) -0.0021(10) 0.0023(12) 0.0058(12)
C5 0.0405(14) 0.0290(12) 0.0304(12) -0.0012(9) 0.0025(10) -0.0005(10)
C6 0.0506(17) 0.0324(13) 0.0384(14) 0.0020(11) 0.0056(12) -0.0091(12)
C7 0.0424(16) 0.0462(16) 0.0478(16) 0.0072(13) 0.0025(12) -0.0147(13)
C8 0.0319(14) 0.0423(15) 0.0434(14) 0.0065(12) 0.0001(11) -0.0031(11)
C9 0.0325(13) 0.0332(13) 0.0304(12) -0.0009(10) 0.0046(10) -0.0004(10)
C10 0.0341(13) 0.0319(13) 0.0286(12) -0.0004(9) 0.0065(10) -0.0009(10)
C11 0.0284(13) 0.0315(12) 0.0294(12) -0.0023(9) -0.0006(9) 0.0019(10)
C12 0.0305(13) 0.0364(14) 0.0380(13) -0.0047(11) 0.0055(10) -0.0062(11)
C13 0.0370(14) 0.0336(13) 0.0345(13) 0.0005(10) 0.0036(10) -0.0001(11)
C14 0.0314(13) 0.0366(13) 0.0320(12) -0.0039(10) 0.0024(10) 0.0002(10)
C15 0.0412(15) 0.0478(16) 0.0273(12) -0.0013(11) -0.0009(11) 0.0007(12)
C16 0.0383(15) 0.0405(14) 0.0443(15) -0.0076(12) 0.0043(11) -0.0094(12)
C17 0.0353(14) 0.0354(13) 0.0408(14) -0.0068(11) 0.0020(11) 0.0038(11)
C18 0.0342(15) 0.0551(17) 0.0411(14) -0.0131(13) -0.0047(11) 0.0002(13)
C19 0.0365(15) 0.0482(16) 0.0333(13) -0.0057(12) 0.0052(10) 0.0000(12)
C20 0.0499(17) 0.0347(14) 0.0440(15) -0.0080(11) 0.0027(12) -0.0025(12)
C21 0.0336(14) 0.0288(12) 0.0303(12) 0.0023(9) 0.0039(10) 0.0011(10)
C22 0.0367(14) 0.0334(13) 0.0310(12) 0.0043(10) 0.0030(10) 0.0000(11)
C23 0.0370(14) 0.0388(14) 0.0356(13) 0.0041(11) 0.0052(11) 0.0113(11)
C24 0.0367(14) 0.0363(13) 0.0332(13) 0.0015(10) 0.0042(11) -0.0016(11)
C25 0.0442(15) 0.0360(14) 0.0368(13) 0.0035(11) 0.0068(11) -0.0046(12)
C26 0.0515(17) 0.0390(15) 0.0400(14) 0.0091(11) 0.0055(12) 0.0166(13)
C27 0.0466(16) 0.0417(15) 0.0312(12) 0.0043(11) 0.0001(11) 0.0004(12)
C28 0.0528(17) 0.0365(14) 0.0316(13) 0.0070(10) 0.0067(11) 0.0009(12)
C29 0.0498(17) 0.0504(17) 0.0404(15) 0.0156(13) -0.0004(12) 0.0133(14)
C30 0.066(2) 0.0315(14) 0.0396(14) 0.0061(11) 0.0061(13) 0.0012(13)

loop_
_atom_type_symbol
_atom_type_description
_atom_type_scat_dispersion_real
_atom_type_scat_dispersion_imag
_atom_type_scat_source
C C 0.0033 0.0016 'International Tables Vol C Tables 4.2.6.8 and 6.1.1.4'
H H 0.0000 0.0000 'International Tables Vol C Tables 4.2.6.8 and 6.1.1.4'

loop_
_geom_angle_atom_site_label_1
_geom_angle_atom_site_label_2
_geom_angle_atom_site_label_3
_geom_angle
C2 C1 C10 117.2(2)
C2 C1 C11 115.6(2)
C10 C1 C11 124.7(2)
C1 C2 C3 123.3(2)
C1 C2 H1 118.4
C3 C2 H1 118.4
C4 C3 C2 118.4(2)
C4 C3 H2 120.8
C2 C3 H2 120.8
C3 C4 C5 121.2(2)
C3 C4 H3 119.4
C5 C4 H3 119.4
C4 C5 C6 120.9(2)
C4 C5 C10 119.5(2)
C6 C5 C10 119.6(2)
C7 C6 C5 120.6(2)
C7 C6 H4 119.7
C5 C6 H4 119.7
C6 C7 C8 118.5(2)
C6 C7 H5 120.8
C8 C7 H5 120.8
C9 C8 C7 123.6(2)
C9 C8 H6 118.2
C7 C8 H6 118.2
C8 C9 C10 116.7(2)
C8 C9 C21 115.4(2)
C10 C9 C21 125.3(2)
C9 C10 C5 115.6(2)
C9 C10 C1 128.9(2)
C5 C10 C1 115.5(2)
C14 C11 C12 109.33(19)
C14 C11 C13 105.52(18)
C12 C11 C13 106.85(18)
C14 C11 C1 115.36(18)
C12 C11 C1 113.71(19)
C13 C11 C1 105.30(19)
C16 C12 C11 110.85(19)
C16 C12 H7 109.5
C11 C12 H7 109.5
C16 C12 H8 109.5
C11 C12 H8 109.5
H7 C12 H8 108.1
C15 C13 C11 112.1(2)
C15 C13 H9 109.2
C11 C13 H9 109.2
C15 C13 H10 109.2
C11 C13 H10 109.2
H9 C13 H10 107.9
C17 C14 C11 111.81(19)
C17 C14 H11 109.3
C11 C14 H11 109.3
C17 C14 H12 109.3
C11 C14 H12 109.3
H11 C14 H12 107.9
C18 C15 C19 109.5(2)
C18 C15 C13 109.0(2)
C19 C15 C13 110.2(2)
C18 C15 H13 109.4
C19 C15 H13 109.4
C13 C15 H13 109.4
C18 C16 C20 109.8(2)
C18 C16 C12 109.8(2)
C20 C16 C12 109.4(2)
C18 C16 H14 109.3
C20 C16 H14 109.3
C12 C16 H14 109.3
C19 C17 C14 110.0(2)
C19 C17 C20 109.6(2)
C14 C17 C20 109.4(2)
C19 C17 H15 109.3
C14 C17 H15 109.3
C20 C17 H15 109.3
C15 C18 C16 109.3(2)
C15 C18 H16 109.8
C16 C18 H16 109.8
C15 C18 H17 109.8
C16 C18 H17 109.8
H16 C18 H17 108.3
C17 C19 C15 108.58(19)
C17 C19 H18 110.0
C15 C19 H18 110.0
C17 C19 H19 110.0
C15 C19 H19 110.0
H18 C19 H19 108.4
C16 C20 C17 109.1(2)
C16 C20 H20 109.9
C17 C20 H20 109.9
C16 C20 H21 109.9
C17 C20 H21 109.9
H20 C20 H21 108.3
C22 C21 C23 110.97(19)
C22 C21 C9 114.46(19)
C23 C21 C9 113.77(19)
C22 C21 C24 104.91(18)
C23 C21 C24 106.15(19)
C9 C21 C24 105.66(18)
C25 C22 C21 111.6(2)
C25 C22 H22 109.3
C21 C22 H22 109.3
C25 C22 H23 109.3
C21 C22 H23 109.3
H22 C22 H23 108.0
C26 C23 C21 110.6(2)
C26 C23 H24 109.5
C21 C23 H24 109.5
C26 C23 H25 109.5
C21 C23 H25 109.5
H24 C23 H25 108.1
C27 C24 C21 111.8(2)
C27 C24 H26 109.3
C21 C24 H26 109.3
C27 C24 H27 109.3
C21 C24 H27 109.3
H26 C24 H27 107.9
C28 C25 C22 109.4(2)
C28 C25 C30 110.5(2)
C22 C25 C30 109.5(2)
C28 C25 H28 109.1
C22 C25 H28 109.1
C30 C25 H28 109.1
C29 C26 C30 109.6(2)
C29 C26 C23 109.5(2)
C30 C26 C23 109.6(2)
C29 C26 H29 109.4
C30 C26 H29 109.4
C23 C26 H29 109.4
C28 C27 C29 109.2(2)
C28 C27 C24 110.3(2)
C29 C27 C24 109.2(2)
C28 C27 H30 109.4
C29 C27 H30 109.4
C24 C27 H30 109.4
C27 C28 C25 108.6(2)
C27 C28 H31 110.0
C25 C28 H31 110.0
C27 C28 H32 110.0
C25 C28 H32 110.0
H31 C28 H32 108.3
C26 C29 C27 109.3(2)
C26 C29 H33 109.8
C27 C29 H33 109.8
C26 C29 H34 109.8
C27 C29 H34 109.8
H33 C29 H34 108.3
C25 C30 C26 109.2(2)
C25 C30 H35 109.8
C26 C30 H35 109.8
C25 C30 H36 109.8
C26 C30 H36 109.8
H35 C30 H36 108.3

loop_
_geom_bond_atom_site_label_1
_geom_bond_atom_site_label_2
_geom_bond_distance
C1 C2 1.371(3)
C1 C10 1.459(3)
C1 C11 1.556(3)
C2 C3 1.414(3)
C2 H1 0.9500
C3 C4 1.349(4)
C3 H2 0.9500
C4 C5 1.412(3)
C4 H3 0.9500
C5 C6 1.414(3)
C5 C10 1.451(4)
C6 C7 1.354(4)
C6 H4 0.9500
C7 C8 1.404(4)
C7 H5 0.9500
C8 C9 1.380(3)
C8 H6 0.9500
C9 C10 1.451(3)
C9 C21 1.552(3)
C11 C14 1.536(3)
C11 C12 1.547(3)
C11 C13 1.553(3)
C12 C16 1.535(3)
C12 H7 0.9900
C12 H8 0.9900
C13 C15 1.530(3)
C13 H9 0.9900
C13 H10 0.9900
C14 C17 1.532(3)
C14 H11 0.9900
C14 H12 0.9900
C15 C18 1.524(4)
C15 C19 1.526(3)
C15 H13 1.0000
C16 C18 1.528(4)
C16 C20 1.531(4)
C16 H14 1.0000
C17 C19 1.523(3)
C17 C20 1.536(4)
C17 H15 1.0000
C18 H16 0.9900
C18 H17 0.9900
C19 H18 0.9900
C19 H19 0.9900
C20 H20 0.9900
C20 H21 0.9900
C21 C22 1.538(3)
C21 C23 1.545(3)
C21 C24 1.563(3)
C22 C25 1.527(3)
C22 H22 0.9900
C22 H23 0.9900
C23 C26 1.538(3)
C23 H24 0.9900
C23 H25 0.9900
C24 C27 1.536(3)
C24 H26 0.9900
C24 H27 0.9900
C25 C28 1.527(3)
C25 C30 1.528(4)
C25 H28 1.0000
C26 C29 1.531(4)
C26 C30 1.533(4)
C26 H29 1.0000
C27 C28 1.517(4)
C27 C29 1.532(4)
C27 H30 1.0000
C28 H31 0.9900
C28 H32 0.9900
C29 H33 0.9900
C29 H34 0.9900
C30 H35 0.9900
C30 H36 0.9900

loop_
_geom_torsion_atom_site_label_1
_geom_torsion_atom_site_label_2
_geom_torsion_atom_site_label_3
_geom_torsion_atom_site_label_4
_geom_torsion
C10 C1 C2 C3 -11.2(4)
C11 C1 C2 C3 152.1(2)
C1 C2 C3 C4 -7.3(4)
C2 C3 C4 C5 11.5(4)
C3 C4 C5 C6 -176.3(2)
C3 C4 C5 C10 2.8(4)
C4 C5 C6 C7 -178.3(2)
C10 C5 C6 C7 2.6(4)
C5 C6 C7 C8 12.2(4)
C6 C7 C8 C9 -7.5(4)
C7 C8 C9 C10 -11.9(4)
C7 C8 C9 C21 151.0(3)
C8 C9 C10 C5 25.4(3)
C21 C9 C10 C5 -135.6(2)
C8 C9 C10 C1 -154.5(2)
C21 C9 C10 C1 44.6(4)
C4 C5 C10 C9 159.5(2)
C6 C5 C10 C9 -21.4(3)
C4 C5 C10 C1 -20.6(3)
C6 C5 C10 C1 158.5(2)
C2 C1 C10 C9 -155.9(2)
C11 C1 C10 C9 42.5(4)
C2 C1 C10 C5 24.3(3)
C11 C1 C10 C5 -137.3(2)
C2 C1 C11 C14 -174.0(2)
C10 C1 C11 C14 -12.2(3)
C2 C1 C11 C12 58.5(3)
C10 C1 C11 C12 -139.6(2)
C2 C1 C11 C13 -58.2(3)
C10 C1 C11 C13 103.7(3)
C14 C11 C12 C16 56.0(2)
C13 C11 C12 C16 -57.7(3)
C1 C11 C12 C16 -173.4(2)
C14 C11 C13 C15 -58.2(2)
C12 C11 C13 C15 58.1(2)
C1 C11 C13 C15 179.3(2)
C12 C11 C14 C17 -55.7(2)
C13 C11 C14 C17 58.9(2)
C1 C11 C14 C17 174.7(2)
C11 C13 C15 C18 -60.2(3)
C11 C13 C15 C19 60.1(3)
C11 C12 C16 C18 60.8(3)
C11 C12 C16 C20 -59.7(3)
C11 C14 C17 C19 -62.0(3)
C11 C14 C17 C20 58.5(3)
C19 C15 C18 C16 -60.8(2)
C13 C15 C18 C16 59.8(3)
C20 C16 C18 C15 59.5(3)
C12 C16 C18 C15 -60.7(3)
C14 C17 C19 C15 59.1(3)
C20 C17 C19 C15 -61.2(3)
C18 C15 C19 C17 61.6(2)
C13 C15 C19 C17 -58.3(3)
C18 C16 C20 C17 -59.0(3)
C12 C16 C20 C17 61.5(3)
C19 C17 C20 C16 60.1(3)
C14 C17 C20 C16 -60.6(3)
C8 C9 C21 C22 -167.9(2)
C10 C9 C21 C22 -6.8(3)
C8 C9 C21 C23 63.0(3)
C10 C9 C21 C23 -135.8(2)
C8 C9 C21 C24 -53.0(3)
C10 C9 C21 C24 108.1(3)
C23 C21 C22 C25 -54.0(2)
C9 C21 C22 C25 175.6(2)
C24 C21 C22 C25 60.2(2)
C22 C21 C23 C26 53.8(3)
C9 C21 C23 C26 -175.4(2)
C24 C21 C23 C26 -59.6(3)
C22 C21 C24 C27 -58.4(2)
C23 C21 C24 C27 59.2(2)
C9 C21 C24 C27 -179.7(2)
C21 C22 C25 C28 -63.4(3)
C21 C22 C25 C30 57.8(3)
C21 C23 C26 C29 62.3(3)
C21 C23 C26 C30 -58.0(3)
C21 C24 C27 C28 60.0(3)
C21 C24 C27 C29 -60.0(3)
C29 C27 C28 C25 61.4(3)
C24 C27 C28 C25 -58.6(3)
C22 C25 C28 C27 60.0(3)
C30 C25 C28 C27 -60.7(3)
C30 C26 C29 C27 59.7(3)
C23 C26 C29 C27 -60.5(3)
C28 C27 C29 C26 -61.5(3)
C24 C27 C29 C26 59.1(3)
C28 C25 C30 C26 59.0(3)
C22 C25 C30 C26 -61.6(3)
C29 C26 C30 C25 -58.2(3)
C23 C26 C30 C25 62.0(3)
